data_4020523
loop_
_publ_author_name
'Yu-Long Zhao'
'Qun Liu'
'Jing-Ping Zhang'
'Zhi-Qiang Liu'

_publ_section_title
;
 Heteroatom-Substituted Expanded Radialenes:
 One-Pot Synthesis and Characterization of Expanded
 1,3-Dithiolane[n]radialenes
;
_journal_name_full 'Journal of Organic Chemistry'
_journal_page_first 6913
_journal_page_last 6917
_journal_paper_doi 10.1021/jo050993p
_journal_volume 70
_journal_year 2005
_chemical_formula_sum 'C22.5 H12.5 O S5.5'
_chemical_formula_weight 475.10
_space_group_IT_number 11
_symmetry_cell_setting monoclinic
_symmetry_space_group_name_Hall '-P 2yb'
_symmetry_space_group_name_H-M 'P 1 21/m 1'
_cell_angle_alpha 90.00
_cell_angle_beta 93.563(2)
_cell_angle_gamma 90.00
_cell_formula_units_Z 4
_cell_length_a 8.6162(10)
_cell_length_b 22.137(3)
_cell_length_c 12.4884(14)
_cell_measurement_temperature 293(2)
_cell_volume 2377.4(5)
_diffrn_ambient_temperature 293(2)
_exptl_crystal_density_diffrn 1.713
_cod_depositor_comments
;
The following automatic conversions were performed:
'_symmetry_cell_setting' value 'Monoclinic' changed to 'monoclinic'
according to '/home/saulius/struct/CIF-dictionaries/cif_core.dic'
dictionary named 'cif_core.dic' version 2.4.1 from 2010-06-29.

Automatic conversion script
Id: cif_fix_enum 1527 2010-12-29 10:47:43Z saulius 
;
_cod_original_sg_symbol_H-M 'P 21/m'
_cod_original_formula_sum 'C22.5 H12.5 O1 S5.5'
_cod_database_code 4020523

loop_
_symmetry_equiv_pos_as_xyz
'x, y, z'
'-x, y+1/2, -z'
'-x, -y, -z'
'x, -y-1/2, z'

loop_
_atom_site_label
_atom_site_type_symbol
_atom_site_fract_x
_atom_site_fract_y
_atom_site_fract_z
_atom_site_U_iso_or_equiv
_atom_site_adp_type
_atom_site_occupancy
_atom_site_symmetry_multiplicity
_atom_site_calc_flag
_atom_site_refinement_flags
_atom_site_disorder_assembly
_atom_site_disorder_group
S1 S 0.15164(11) 0.59512(4) 0.92758(7) 0.0825(3) Uani 1 1 d . . .
S2 S 0.28915(12) 0.48814(4) 1.03163(8) 0.0915(3) Uani 1 1 d . . .
S3 S 0.76737(11) 0.39504(4) 1.45648(8) 0.0805(3) Uani 1 1 d . . .
S4 S 0.94245(10) 0.42897(4) 1.65559(8) 0.0838(3) Uani 1 1 d . . .
S5 S 0.80202(14) 0.68430(4) 2.01747(8) 0.0971(3) Uani 1 1 d . . .
C1 C 0.3232(3) 0.60006(15) 1.1177(2) 0.0643(9) Uani 1 1 d . . .
C2 C 0.4144(4) 0.57689(15) 1.2046(2) 0.0673(9) Uani 1 1 d . . .
C3 C 0.4955(4) 0.55899(13) 1.2808(2) 0.0633(9) Uani 1 1 d . . .
C4 C 0.5890(4) 0.53984(13) 1.3664(2) 0.0626(9) Uani 1 1 d . . .
C5 C 0.6711(3) 0.52490(12) 1.4430(2) 0.0557(8) Uani 1 1 d . . .
C6 C 0.7684(3) 0.50926(12) 1.5356(2) 0.0526(8) Uani 1 1 d . . .
C7 C 0.8029(3) 0.55446(15) 1.6116(2) 0.0657(9) Uani 1 1 d . . .
C8 C 0.8263(4) 0.59753(15) 1.6690(3) 0.0713(10) Uani 1 1 d . . .
C9 C 0.8493(4) 0.64859(15) 1.7321(3) 0.0707(10) Uani 1 1 d . . .
C10 C 0.8563(4) 0.69557(16) 1.7815(3) 0.0708(10) Uani 1 1 d . . .
C11 C 0.8509(5) 0.7500 1.8389(3) 0.0605(12) Uani 1 2 d S . .
C12 C 0.2955(4) 0.71926(14) 1.1161(2) 0.0712(10) Uani 1 1 d . . .
C13 C 0.3053(4) 0.66513(17) 1.1160(2) 0.0686(10) Uani 1 1 d . . .
C14 C 0.2627(3) 0.56542(14) 1.0350(2) 0.0605(9) Uani 1 1 d . . .
C15 C 0.8207(3) 0.45075(13) 1.5479(2) 0.0594(9) Uani 1 1 d . . .
C16 C 0.8227(5) 0.7500 1.9435(4) 0.0666(13) Uani 1 2 d S . .
C17 C 0.1525(6) 0.5297(2) 0.8415(4) 0.1235(6) Uani 1 1 d U . .
H17A H 0.0518 0.5253 0.8030 0.148 Uiso 1 1 calc R . .
H17B H 0.2303 0.5346 0.7893 0.148 Uiso 1 1 calc R . .
C18 C 0.1875(5) 0.47523(17) 0.9071(3) 0.0887(12) Uani 1 1 d . . .
H18A H 0.2481 0.4478 0.8659 0.106 Uiso 1 1 calc R . .
H18B H 0.0903 0.4552 0.9199 0.106 Uiso 1 1 calc R . .
C19 C 0.8967(5) 0.33757(17) 1.5118(4) 0.0989(13) Uani 1 1 d . . .
H19A H 0.8545 0.2978 1.4952 0.119 Uiso 1 1 calc R . .
H19B H 0.9973 0.3408 1.4815 0.119 Uiso 1 1 calc R . .
C20 C 0.9121(6) 0.34600(19) 1.6229(4) 0.1225(16) Uani 1 1 d . . .
H20A H 1.0000 0.3228 1.6528 0.147 Uiso 1 1 calc R . .
H20B H 0.8193 0.3316 1.6549 0.147 Uiso 1 1 calc R . .
C21 C 0.7529(7) 0.7170(2) 2.1372(4) 0.1256(17) Uani 1 1 d U . .
H21A H 0.6502 0.7030 2.1532 0.151 Uiso 1 1 calc R . .
H21B H 0.8256 0.7030 2.1943 0.151 Uiso 1 1 calc R . .
S6 S 0.6973(2) 0.7500 1.47357(14) 0.1144(6) Uani 1 2 d S . .
O1 O 0.8034(4) 0.7500 1.3866(3) 0.1031(13) Uani 1 2 d S . .
C22 C 0.5897(9) 0.6915(3) 1.4673(7) 0.099(2) Uani 0.50 1 d PU . .
H22A H 0.5197 0.6926 1.5241 0.149 Uiso 0.50 1 calc PR . .
H22B H 0.6534 0.6560 1.4745 0.149 Uiso 0.50 1 calc PR . .
H22C H 0.5310 0.6906 1.3994 0.149 Uiso 0.50 1 calc PR . .
O2 O 0.6660(9) 0.2500 1.3685(5) 0.1994(6) Uani 1 2 d SDU . .
C23 C 0.4792(14) 0.2500 1.2992(15) 0.2923(6) Uani 1 2 d SDU . .
C24 C 0.7034(7) 0.2907(3) 1.2620(4) 0.0625(6) Uani 0.50 1 d PDU . .
H24A H 0.8028 0.3113 1.2622 0.075 Uiso 0.50 1 calc PR . .
H24B H 0.6175 0.3113 1.2238 0.075 Uiso 0.50 1 calc PR . .

loop_
_atom_site_aniso_label
_atom_site_aniso_U_11
_atom_site_aniso_U_22
_atom_site_aniso_U_33
_atom_site_aniso_U_23
_atom_site_aniso_U_13
_atom_site_aniso_U_12
S1 0.0985(6) 0.0849(6) 0.0606(5) -0.0006(4) -0.0223(4) 0.0221(5)
S2 0.0998(6) 0.0725(6) 0.0980(7) 0.0164(5) -0.0290(5) -0.0009(5)
S3 0.0903(6) 0.0583(5) 0.0921(6) -0.0061(4) -0.0015(5) 0.0022(4)
S4 0.0679(5) 0.0974(6) 0.0837(6) 0.0307(5) -0.0139(4) 0.0126(4)
S5 0.1443(9) 0.0655(6) 0.0826(6) 0.0151(5) 0.0150(6) 0.0128(5)
C1 0.0538(16) 0.080(2) 0.0583(17) 0.0083(15) -0.0028(14) 0.0016(15)
C2 0.0626(17) 0.083(2) 0.0557(17) 0.0045(15) -0.0049(15) -0.0028(15)
C3 0.0677(17) 0.0689(19) 0.0525(17) 0.0047(14) -0.0026(15) 0.0014(15)
C4 0.0664(17) 0.0589(18) 0.0619(18) 0.0004(14) -0.0007(15) -0.0004(14)
C5 0.0636(16) 0.0515(16) 0.0501(15) -0.0009(13) -0.0109(13) 0.0028(13)
C6 0.0493(14) 0.0537(16) 0.0537(16) 0.0064(13) -0.0074(13) -0.0003(12)
C7 0.0562(16) 0.085(2) 0.0552(17) 0.0075(16) -0.0050(14) 0.0042(15)
C8 0.082(2) 0.073(2) 0.0563(17) -0.0019(16) -0.0156(16) 0.0014(16)
C9 0.0777(19) 0.072(2) 0.0602(18) -0.0031(16) -0.0134(16) 0.0094(16)
C10 0.0629(18) 0.079(2) 0.069(2) 0.0006(17) -0.0092(16) 0.0059(16)
C11 0.063(2) 0.061(3) 0.056(2) 0.000 -0.015(2) 0.000
C12 0.079(2) 0.081(2) 0.0513(17) -0.0056(14) -0.0129(15) -0.0055(15)
C13 0.0580(17) 0.093(2) 0.0525(17) 0.0050(16) -0.0118(14) 0.0047(16)
C14 0.0559(16) 0.0700(19) 0.0546(16) 0.0045(14) -0.0052(14) 0.0065(14)
C15 0.0432(14) 0.0700(19) 0.0647(17) 0.0084(14) 0.0015(13) -0.0020(13)
C16 0.072(3) 0.067(3) 0.059(3) 0.000 -0.013(2) 0.000
C17 0.1239(8) 0.1231(8) 0.1234(9) 0.0000(6) 0.0067(6) 0.0002(6)
C18 0.107(3) 0.089(2) 0.071(2) -0.0036(19) 0.005(2) 0.014(2)
C19 0.103(3) 0.067(2) 0.129(3) 0.020(2) 0.024(2) 0.0193(19)
C20 0.151(3) 0.090(3) 0.130(3) 0.045(2) 0.037(3) 0.055(2)
C21 0.159(4) 0.120(3) 0.101(3) 0.014(2) 0.036(3) -0.020(2)
S6 0.1157(12) 0.1296(13) 0.0986(11) 0.000 0.0123(10) 0.000
O1 0.073(2) 0.134(3) 0.104(3) 0.000 0.020(2) 0.000
C22 0.093(4) 0.091(4) 0.114(5) 0.007(4) 0.011(4) 0.025(3)
O2 0.1994(8) 0.1998(9) 0.1990(9) 0.000 0.0122(6) 0.000
C23 0.2924(9) 0.2922(9) 0.2922(9) 0.000 0.0179(7) 0.000
C24 0.0617(8) 0.0640(8) 0.0619(9) 0.0016(6) 0.0042(6) 0.0010(6)

loop_
_geom_bond_atom_site_label_1
_geom_bond_atom_site_label_2
_geom_bond_distance
_geom_bond_site_symmetry_2
_geom_bond_publ_flag
S1 C14 1.728(3) . ?
S1 C17 1.804(5) . ?
S2 C14 1.727(3) . ?
S2 C18 1.760(4) . ?
S3 C15 1.723(3) . ?
S3 C19 1.800(4) . ?
S4 C15 1.723(3) . ?
S4 C20 1.896(5) . ?
S5 C21 1.737(5) . ?
S5 C16 1.738(3) . ?
C1 C14 1.364(4) . ?
C1 C2 1.397(4) . ?
C1 C13 1.449(5) . ?
C2 C3 1.212(4) . ?
C3 C4 1.366(4) . ?
C4 C5 1.200(4) . ?
C5 C6 1.429(4) . ?
C6 C15 1.377(4) . ?
C6 C7 1.398(4) . ?
C7 C8 1.203(4) . ?
C8 C9 1.385(5) . ?
C9 C10 1.209(4) . ?
C10 C11 1.404(4) . ?
C11 C16 1.343(6) . ?
C11 C10 1.404(4) 4_575 ?
C12 C13 1.201(4) . ?
C12 C12 1.361(6) 4_575 ?
C16 S5 1.738(3) 4_575 ?
C17 C18 1.478(6) . ?
C19 C20 1.398(6) . ?
C21 C21 1.461(9) 4_575 ?
S6 O1 1.463(4) . ?
S6 C22 1.592(8) 4_575 ?
S6 C22 1.592(8) . ?
O2 C24 1.654(8) 4_565 ?
O2 C24 1.654(8) . ?
O2 C23 1.779(16) . ?
C24 C24 1.801(12) 4_565 ?
